data_7016738
loop_
_publ_author_name
'Whalley, Alexandra L.'
'Blake, Alexander J.'
'Collison, David'
'Davies, E. Stephen'
'Disley, Helen J.'
'Helliwell, Madeleine'
'Mabbs, Frank E.'
'McMaster, Jonathan'
'Wilson, Claire'
'Garner, C. David'

_publ_section_title
;
 Synthesis, structure and redox properties of
 bis(cyclopentadienyl)dithiolene complexes of molybdenum and tungsten.
;
_journal_issue 40
_journal_name_full 'Dalton transactions (Cambridge, England : 2003)'
_journal_page_first 10457
_journal_page_last 10472
_journal_paper_doi 10.1039/c1dt10663e
_journal_volume 40
_journal_year 2011
_chemical_formula_moiety 'C18 H16 Mo S2 +, B F4 -'
_chemical_formula_sum 'C18 H16 B F4 Mo S2'
_chemical_formula_weight 479.20
_chemical_name_systematic
;
?
;
_space_group_IT_number 14
_symmetry_cell_setting monoclinic
_symmetry_space_group_name_Hall '-P 2ybc'
_symmetry_space_group_name_H-M 'P 1 21/c 1'
_atom_sites_solution_hydrogens geom
_atom_sites_solution_primary direct
_atom_sites_solution_secondary difmap
_audit_creation_method SHELXL-97
_cell_angle_alpha 90.00
_cell_angle_beta 98.2730(1)
_cell_angle_gamma 90.00
_cell_formula_units_Z 4
_cell_length_a 6.7275(5)
_cell_length_b 14.586(1)
_cell_length_c 18.307(10)
_cell_measurement_reflns_used 6065
_cell_measurement_temperature 150(2)
_cell_measurement_theta_max 27.74
_cell_measurement_theta_min 2.25
_cell_volume 1777.7(10)
_computing_cell_refinement 'Bruker SAINT'
_computing_data_collection 'Bruker SMART'
_computing_data_reduction 'Bruker SHELXTL(Sheldrick, 2008)'
_computing_molecular_graphics 'Bruker SHELXTL'
_computing_publication_material 'Bruker SHELXTL'
_computing_structure_refinement 'SHELXL97 (Sheldrick, 2008)'
_computing_structure_solution 'SHELXS97 (Sheldrick, 2008)'
_diffrn_ambient_temperature 150(2)
_diffrn_measured_fraction_theta_full 0.988
_diffrn_measured_fraction_theta_max 0.906
_diffrn_measurement_device_type 'Bruker SMART1000 CCD area detector'
_diffrn_measurement_method omega
_diffrn_radiation_monochromator graphite
_diffrn_radiation_source 'fine-focus sealed tube'
_diffrn_radiation_type MoK\a
_diffrn_radiation_wavelength 0.71073
_diffrn_reflns_av_R_equivalents 0.101
_diffrn_reflns_av_sigmaI/netI 0.033
_diffrn_reflns_limit_h_max 9
_diffrn_reflns_limit_h_min -8
_diffrn_reflns_limit_k_max 18
_diffrn_reflns_limit_k_min -18
_diffrn_reflns_limit_l_max 23
_diffrn_reflns_limit_l_min -22
_diffrn_reflns_number 15612
_diffrn_reflns_theta_full 27.50
_diffrn_reflns_theta_max 28.74
_diffrn_reflns_theta_min 1.79
_diffrn_standards_decay_% 0
_exptl_absorpt_coefficient_mu 1.011
_exptl_absorpt_correction_T_max 0.878
_exptl_absorpt_correction_T_min 0.638
_exptl_absorpt_correction_type multi-scan
_exptl_absorpt_process_details 'SADABS, Bruker 1999'
_exptl_crystal_colour 'dark red'
_exptl_crystal_density_diffrn 1.790
_exptl_crystal_density_method 'not measured'
_exptl_crystal_description Sphenoid
_exptl_crystal_F_000 956
_exptl_crystal_size_max 0.20
_exptl_crystal_size_mid 0.20
_exptl_crystal_size_min 0.12
_refine_diff_density_max 1.04
_refine_diff_density_min -0.94
_refine_diff_density_rms 0.11
_refine_ls_extinction_method none
_refine_ls_goodness_of_fit_ref 1.064
_refine_ls_hydrogen_treatment constr
_refine_ls_matrix_type full
_refine_ls_number_parameters 217
_refine_ls_number_reflns 4176
_refine_ls_number_restraints 135
_refine_ls_restrained_S_all 1.166
_refine_ls_R_factor_all 0.0633
_refine_ls_R_factor_gt 0.0480
_refine_ls_shift/su_max 0.007
_refine_ls_shift/su_mean 0.000
_refine_ls_structure_factor_coef Fsqd
_refine_ls_weighting_details 'calc w=1/[\s^2^(Fo^2^)+(0.081P)^2^+1.457P] where P=(Fo^2^+2Fc^2^)/3'
_refine_ls_weighting_scheme calc
_refine_ls_wR_factor_gt 0.129
_refine_ls_wR_factor_ref 0.138
_reflns_number_gt 3265
_reflns_number_total 4343
_reflns_threshold_expression >2sigma(I)
_cod_data_source_file c1dt10663e.txt
_cod_data_source_block 2
_cod_depositor_comments
;
The following automatic conversions were performed:

'_exptl_absorpt_correction_type' value 'Multi-scan' changed to
'multi-scan' according to
/home/saulius/struct/CIF-dictionaries/cif_core.dic dictionary named
'cif_core.dic' version 2.4.1 from 2010-06-29.

Automatic conversion script
Id: cif_fix_values 1715 2011-07-08 13:25:40Z adriana 
;
_cod_original_cell_volume 1777.7(2)
_cod_original_sg_symbol_H-M 'P 21/c'
_cod_database_code 7016738

loop_
_symmetry_equiv_pos_as_xyz
'x, y, z'
'-x, y+1/2, -z+1/2'
'-x, -y, -z'
'x, -y-1/2, z-1/2'

loop_
_atom_site_label
_atom_site_type_symbol
_atom_site_fract_x
_atom_site_fract_y
_atom_site_fract_z
_atom_site_U_iso_or_equiv
_atom_site_adp_type
_atom_site_occupancy
_atom_site_symmetry_multiplicity
_atom_site_calc_flag
_atom_site_refinement_flags
_atom_site_disorder_assembly
_atom_site_disorder_group
Mo Mo 0.10207(5) 0.66008(2) 0.35097(2) 0.03255(15) Uani 1 1 d U . .
S1 S 0.44975(18) 0.70533(9) 0.35963(10) 0.0562(4) Uani 1 1 d U . .
S2 S 0.05784(19) 0.82372(9) 0.36571(10) 0.0592(4) Uani 1 1 d U . .
C1 C 0.4571(7) 0.8166(3) 0.3804(3) 0.0409(10) Uani 1 1 d U . .
C2 C 0.2929(7) 0.8710(3) 0.3843(2) 0.0370(9) Uani 1 1 d U . .
H2A H 0.5856 0.8447 0.3902 0.049 Uiso 1 1 calc R . .
C2P C 0.3090(7) 0.9696(3) 0.4018(2) 0.0373(9) Uani 1 1 d U . .
C1P C 0.4829(8) 1.0183(4) 0.3938(3) 0.0466(11) Uani 1 1 d U . .
H2PA H 0.5927 0.9875 0.3774 0.056 Uiso 1 1 calc R . .
C3P C 0.4975(9) 1.1111(4) 0.4094(3) 0.0524(12) Uani 1 1 d U . .
H3PA H 0.6166 1.1435 0.4033 0.063 Uiso 1 1 calc R . .
C4P C 0.3408(10) 1.1563(3) 0.4335(3) 0.0525(13) Uani 1 1 d U . .
H4PA H 0.3508 1.2201 0.4441 0.063 Uiso 1 1 calc R . .
C5P C 0.1704(9) 1.1094(4) 0.4424(3) 0.0534(13) Uani 1 1 d U . .
H5PA H 0.0629 1.1407 0.4599 0.064 Uiso 1 1 calc R . .
C6P C 0.1517(8) 1.0167(3) 0.4262(3) 0.0441(10) Uani 1 1 d U . .
H6PA H 0.0310 0.9853 0.4318 0.053 Uiso 1 1 calc R . .
C6C C 0.2422(9) 0.5777(5) 0.4538(3) 0.0646(15) Uani 1 1 d U A .
H6CA H 0.3857 0.5581 0.4654 0.078 Uiso 1 1 calc R . .
C7C C 0.0856(10) 0.5252(4) 0.4184(3) 0.0602(13) Uani 1 1 d U A .
H7CA H 0.0973 0.4616 0.3991 0.072 Uiso 1 1 calc R . .
C8C C -0.0949(9) 0.5737(4) 0.4199(3) 0.0530(12) Uani 1 1 d U A .
H8CA H -0.2330 0.5501 0.4021 0.064 Uiso 1 1 calc R . .
C9C C -0.0499(8) 0.6566(4) 0.4554(3) 0.0534(12) Uani 1 1 d U A .
H9CA H -0.1497 0.7021 0.4688 0.064 Uiso 1 1 calc R . .
C20C C 0.1606(9) 0.6616(5) 0.4753(3) 0.0638(15) Uani 1 1 d U A .
H10A H 0.2353 0.7102 0.5067 0.077 Uiso 1 1 calc R . .
B B 0.5093(8) 0.3903(3) 0.3341(3) 0.0642(17) Uani 1 1 d DU . .
F1 F 0.4243(13) 0.3735(6) 0.3963(4) 0.110(3) Uani 0.60 1 d PDU A 1
F2 F 0.4043(13) 0.3604(7) 0.2734(4) 0.179(6) Uani 0.60 1 d PDU A 1
F3 F 0.5208(10) 0.4840(4) 0.3301(6) 0.127(4) Uani 0.60 1 d PDU A 1
F4 F 0.7001(11) 0.3592(7) 0.3436(5) 0.178(6) Uani 0.60 1 d PDU A 1
F1A F 0.4953(18) 0.4284(7) 0.3973(5) 0.106(4) Uiso 0.40 1 d PDU A 2
F2A F 0.3224(14) 0.3864(7) 0.2919(6) 0.110(5) Uiso 0.40 1 d PDU A 2
F3A F 0.6307(19) 0.4360(8) 0.2953(8) 0.197(9) Uiso 0.40 1 d PDU A 2
F4A F 0.5675(5) 0.3015(2) 0.33933(14) 0.097(4) Uiso 0.40 1 d PDU A 2
C2C C 0.0211(5) 0.5491(2) 0.25925(14) 0.0412(16) Uiso 0.65 1 d PRU A 1
H1CA H 0.0285 0.4812 0.2666 0.049 Uiso 0.65 1 calc PR A 1
C1C C -0.1517(5) 0.6046(2) 0.26076(14) 0.0375(14) Uiso 0.65 1 d PRU A 1
H2CA H -0.2870 0.5826 0.2695 0.045 Uiso 0.65 1 calc PR A 1
C3C C -0.1022(5) 0.6957(2) 0.24284(14) 0.0436(16) Uiso 0.65 1 d PRU A 1
H3CA H -0.1977 0.7485 0.2353 0.052 Uiso 0.65 1 calc PR A 1
C4C C 0.1012(5) 0.6966(2) 0.23024(14) 0.0504(18) Uiso 0.65 1 d PRU A 1
H4CA H 0.1725 0.7497 0.2113 0.061 Uiso 0.65 1 calc PR A 1
C5C C 0.1774(5) 0.6060(2) 0.24038(14) 0.0422(16) Uiso 0.65 1 d PRU A 1
H5CA H 0.3124 0.5847 0.2306 0.051 Uiso 0.65 1 calc PR A 1
C2A C -0.0829(5) 0.5744(2) 0.25951(14) 0.049(3) Uiso 0.35 1 d PRU A 2
H1AA H -0.1715 0.5214 0.2674 0.059 Uiso 0.35 1 calc PR A 2
C1A C -0.1452(5) 0.6671(2) 0.24935(14) 0.042(3) Uiso 0.35 1 d PRU A 2
H2AA H -0.2850 0.6905 0.2491 0.050 Uiso 0.35 1 calc PR A 2
C3A C 0.0200(5) 0.7187(2) 0.23136(14) 0.049(3) Uiso 0.35 1 d PRU A 2
H3AA H 0.0173 0.7850 0.2173 0.059 Uiso 0.35 1 calc PR A 2
C4A C 0.1845(5) 0.6579(2) 0.23042(14) 0.052(4) Uiso 0.35 1 d PRU A 2
H4AA H 0.3179 0.6741 0.2160 0.062 Uiso 0.35 1 calc PR A 2
C5A C 0.1208(5) 0.5687(2) 0.24781(14) 0.045(3) Uiso 0.35 1 d PRU A 2
H5AA H 0.2010 0.5111 0.2469 0.054 Uiso 0.35 1 calc PR A 2

loop_
_atom_site_aniso_label
_atom_site_aniso_U_11
_atom_site_aniso_U_22
_atom_site_aniso_U_33
_atom_site_aniso_U_23
_atom_site_aniso_U_13
_atom_site_aniso_U_12
Mo 0.0274(2) 0.0320(2) 0.0384(2) -0.00198(15) 0.00534(14) 0.00170(14)
S2 0.0306(6) 0.0364(6) 0.1090(12) -0.0137(7) 0.0044(7) 0.0020(5)
S1 0.0282(6) 0.0435(7) 0.0969(11) -0.0082(7) 0.0093(6) 0.0026(5)
C2 0.040(2) 0.037(2) 0.033(2) 0.0007(18) 0.0035(17) -0.0047(18)
C1 0.033(2) 0.046(2) 0.044(3) -0.001(2) 0.0055(18) -0.0046(19)
C2P 0.046(2) 0.039(2) 0.026(2) 0.0008(17) 0.0021(17) -0.0034(18)
C1P 0.050(3) 0.049(3) 0.041(3) -0.004(2) 0.006(2) -0.010(2)
C3P 0.063(3) 0.049(3) 0.045(3) -0.003(2) 0.009(2) -0.020(2)
C4P 0.082(4) 0.037(2) 0.037(3) -0.004(2) 0.005(2) -0.008(2)
C5P 0.068(3) 0.046(3) 0.048(3) -0.008(2) 0.018(2) 0.001(2)
C6P 0.049(3) 0.044(2) 0.041(3) -0.003(2) 0.010(2) -0.007(2)
C6C 0.057(3) 0.089(4) 0.047(3) 0.022(3) 0.009(2) 0.029(3)
C7C 0.085(4) 0.047(3) 0.053(3) 0.018(2) 0.026(3) 0.012(3)
C8C 0.058(3) 0.057(3) 0.047(3) 0.013(2) 0.019(2) -0.003(2)
C9C 0.048(3) 0.073(3) 0.042(3) -0.005(2) 0.016(2) 0.010(2)
C20C 0.056(3) 0.092(4) 0.041(3) -0.014(3) 0.000(2) 0.003(3)
B 0.073(4) 0.045(3) 0.072(4) -0.009(3) 0.002(3) 0.000(3)
F1 0.149(8) 0.078(5) 0.110(6) 0.024(4) 0.040(6) 0.003(5)
F2 0.116(7) 0.311(15) 0.114(7) -0.137(9) 0.027(5) -0.083(8)
F3 0.054(4) 0.054(3) 0.274(12) 0.017(5) 0.033(5) -0.017(3)
F4 0.135(7) 0.228(12) 0.159(9) -0.090(8) -0.021(6) 0.142(9)

loop_
_atom_type_symbol
_atom_type_description
_atom_type_scat_dispersion_real
_atom_type_scat_dispersion_imag
_atom_type_scat_source
C C 0.0033 0.0016 'International Tables Vol C Tables 4.2.6.8 and 6.1.1.4'
H H 0.0000 0.0000 'International Tables Vol C Tables 4.2.6.8 and 6.1.1.4'
B B 0.0013 0.0007 'International Tables Vol C Tables 4.2.6.8 and 6.1.1.4'
F F 0.0171 0.0103 'International Tables Vol C Tables 4.2.6.8 and 6.1.1.4'
S S 0.1246 0.1234 'International Tables Vol C Tables 4.2.6.8 and 6.1.1.4'
Mo Mo -1.6832 0.6857 'International Tables Vol C Tables 4.2.6.8 and 6.1.1.4'

loop_
_geom_angle_atom_site_label_1
_geom_angle_atom_site_label_2
_geom_angle_atom_site_label_3
_geom_angle
S1 Mo S2 81.77(4)
C20C Mo C4C 162.9(2)
C20C Mo C9C 36.2(2)
C4C Mo C9C 151.21(17)
C20C Mo C5C 149.90(18)
C4C Mo C5C 36.2
C9C Mo C5C 155.26(17)
C20C Mo C3C 149.62(18)
C4C Mo C3C 36.2
C9C Mo C3C 116.05(17)
C5C Mo C3C 59.96(7)
C20C Mo C2A 137.45(19)
C4C Mo C2A 59.66(6)
C9C Mo C2A 109.54(17)
C5C Mo C2A 48.54(5)
C3C Mo C2A 45.93(5)
C20C Mo C1A 144.39(18)
C4C Mo C1A 46.08(5)
C9C Mo C1A 108.42(17)
C5C Mo C1A 62.01(7)
C3C Mo C1A 13.2
C2A Mo C1A 35.8
C20C Mo C6C 36.2(2)
C4C Mo C6C 148.84(17)
C9C Mo C6C 59.3(2)
C5C Mo C6C 115.00(18)
C3C Mo C6C 159.9(2)
C2A Mo C6C 115.0(2)
C1A Mo C6C 147.0(2)
C20C Mo C8C 59.2(2)
C4C Mo C8C 137.07(17)
C9C Mo C8C 34.87(19)
C5C Mo C8C 120.47(17)
C3C Mo C8C 105.83(17)
C2A Mo C8C 79.07(17)
C1A Mo C8C 93.47(17)
C6C Mo C8C 58.3(2)
C20C Mo C5A 143.38(19)
C4C Mo C5A 48.57(6)
C9C Mo C5A 138.19(17)
C5C Mo C5A 17.1
C3C Mo C5A 61.77(7)
C2A Mo C5A 35.7
C1A Mo C5A 59.33(6)
C6C Mo C5A 107.40(19)
C8C Mo C5A 103.38(17)
C20C Mo C7C 59.3(2)
C4C Mo C7C 135.90(18)
C9C Mo C7C 58.7(2)
C5C Mo C7C 102.11(17)
C3C Mo C7C 125.3(2)
C2A Mo C7C 82.26(19)
C1A Mo C7C 112.3(2)
C6C Mo C7C 34.7(2)
C8C Mo C7C 35.2(2)
C5A Mo C7C 87.64(17)
C20C Mo C2C 136.12(19)
C4C Mo C2C 59.74(6)
C9C Mo C2C 119.81(17)
C5C Mo C2C 35.7
C3C Mo C2C 59.35(6)
C2A Mo C2C 19.6
C1A Mo C2C 52.20(6)
C6C Mo C2C 104.5(2)
C8C Mo C2C 85.58(17)
C5A Mo C2C 19.4
C7C Mo C2C 76.85(18)
C2 S2 Mo 107.07(17)
C1 S1 Mo 106.14(17)
C1 C2 C2P 122.8(4)
C1 C2 S2 119.0(4)
C2P C2 S2 118.2(3)
C2 C1 S1 125.3(4)
C6P C2P C1P 118.1(4)
C6P C2P C2 121.1(4)
C1P C2P C2 120.8(4)
C3P C1P C2P 120.8(5)
C4P C3P C1P 120.2(5)
C5P C4P C3P 119.6(5)
C4P C5P C6P 121.1(5)
C5P C6P C2P 120.1(5)
C7C C6C C20C 107.9(5)
C7C C6C Mo 73.3(3)
C20C C6C Mo 69.5(3)
C6C C7C C8C 108.3(5)
C6C C7C Mo 72.0(3)
C8C C7C Mo 72.2(3)
C9C C8C C7C 108.4(5)
C9C C8C Mo 71.2(3)
C7C C8C Mo 72.6(3)
C8C C9C C20C 108.1(5)
C8C C9C Mo 73.9(3)
C20C C9C Mo 70.4(3)
C9C C20C C6C 107.2(6)
C9C C20C Mo 73.4(3)
C6C C20C Mo 74.3(3)
F1A B F2 143.4(7)
F1A B F3A 112.9(6)
F2 B F3A 90.7(8)
F1A B F4 102.6(6)
F2 B F4 112.7(5)
F3A B F4 66.0(7)
F1A B F4A 113.8(6)
F2 B F4A 81.7(6)
F3A B F4A 108.8(6)
F4 B F4A 53.7(5)
F2 B F1 114.2(6)
F3A B F1 153.3(7)
F4 B F1 109.6(5)
F4A B F1 85.4(4)
F1A B F3 68.5(6)
F2 B F3 108.4(6)
F3A B F3 55.3(6)
F4 B F3 106.4(5)
F4A B F3 160.1(5)
F1 B F3 104.9(5)
F1A B F2A 109.9(6)
F3A B F2A 107.5(6)
F4 B F2A 146.3(6)
F4A B F2A 103.4(5)
F1 B F2A 90.1(7)
F3 B F2A 93.8(6)
C1C C2C C5C 108.0
C1C C2C Mo 72.45(8)
C5C C2C Mo 70.54(8)
C2C C1C C3C 108.0
C2C C1C Mo 72.23(8)
C3C C1C Mo 70.63(8)
C1C C3C C4C 108.0
C1C C3C Mo 73.77(8)
C4C C3C Mo 70.83(8)
C5C C4C C3C 108.0
C5C C4C Mo 72.81(8)
C3C C4C Mo 73.00(8)
C4C C5C C2C 108.0
C4C C5C Mo 70.98(8)
C2C C5C Mo 73.80(9)
C1A C2A C5A 108.0
C1A C2A Mo 72.39(8)
C5A C2A Mo 73.09(8)
C2A C1A C3A 108.0
C2A C1A Mo 71.80(8)
C3A C1A Mo 73.36(9)
C4A C3A C1A 108.0
C4A C3A Mo 72.77(8)
C1A C3A Mo 71.13(8)
C3A C4A C5A 108.0
C3A C4A Mo 72.01(8)
C5A C4A Mo 71.48(8)
C2A C5A C4A 108.0
C2A C5A Mo 71.23(8)
C4A C5A Mo 73.20(8)

loop_
_geom_bond_atom_site_label_1
_geom_bond_atom_site_label_2
_geom_bond_distance
Mo S1 2.413(2)
Mo S2 2.425(2)
Mo C20C 2.254(6)
Mo C4C 2.273(3)
Mo C9C 2.294(5)
Mo C5C 2.297(3)
Mo C3C 2.301(3)
Mo C2A 2.305(3)
Mo C1A 2.313(3)
Mo C6C 2.317(5)
Mo C8C 2.328(5)
Mo C5A 2.329(3)
Mo C7C 2.333(5)
Mo C2C 2.339(3)
S2 C2 1.714(5)
S1 C1 1.666(5)
C2 C1 1.370(7)
C2 C2P 1.474(6)
C2P C6P 1.389(7)
C2P C1P 1.395(7)
C1P C3P 1.383(7)
C3P C4P 1.370(8)
C4P C5P 1.366(8)
C5P C6P 1.385(7)
C6C C7C 1.386(9)
C6C C20C 1.420(9)
C7C C8C 1.409(8)
C8C C9C 1.385(8)
C9C C20C 1.413(8)
B F1A 1.299(7)
B F2 1.303(6)
B F3A 1.335(8)
B F4 1.349(6)
B F4A 1.352(5)
B F1 1.369(6)
B F3 1.372(6)
B F2A 1.379(7)
C2C C1C 1.4199
C2C C5C 1.4200
C1C C3C 1.4200
C3C C4C 1.4200
C4C C5C 1.4200
C2A C1A 1.4199
C2A C5A 1.4200
C1A C3A 1.4201
C3A C4A 1.4199
C4A C5A 1.4200
